data_2000875
loop_
_publ_author_name
'Jones, P. G.'
'Kirby, A. J.'
'Percy, J. M.'

_publ_section_title
;
 Bond length and reactivity. Structures of the triphenylmethyl ether
 and the 4-nitrobenzoate ester of <i>anti</i>-7-norbornenol
;
_journal_issue 5
_journal_name_full 'Acta Crystallographica Section C'
_journal_page_first 829
_journal_page_last 832
_journal_paper_doi 10.1107/S0108270191012155
_journal_volume 48
_journal_year 1992
_chemical_formula_sum 'C14 H13 N O4'
_chemical_formula_weight 259.26
_symmetry_cell_setting monoclinic
_symmetry_space_group_name_Hall '-P 2ybc'
_symmetry_space_group_name_H-M 'P 1 21/c 1'
_cell_angle_alpha 90
_cell_angle_beta 94.875(12)
_cell_angle_gamma 90
_cell_formula_units_Z 4
_cell_length_a 9.3638(12)
_cell_length_b 10.4685(10)
_cell_length_c 12.827(2)
_cell_volume 1252.8(3)
_diffrn_radiation_type Mo
_diffrn_radiation_wavelength 0.71069
_exptl_absorpt_coefficient_mu 0.10
_exptl_crystal_density_diffrn 1.374
_exptl_crystal_F_000 544
_cod_data_source_file ha0050.cif
_cod_data_source_block ha0050b
_cod_original_cell_volume 1252.8
_cod_original_formula_sum 'C14 H13 N1 O4'
_cod_database_code 2000875

loop_
_atom_site_label
_atom_site_fract_x
_atom_site_fract_y
_atom_site_fract_z
_atom_site_U_iso_or_equiv
C(1) -.0221(2) .5399(2) .7784(2) .0640(10)
C(2) -.0876(3) .4407(2) .8442(2) .0720(10)
C(3) .0033(2) .3459(2) .8581(2) .0680(10)
C(4) .1326(2) .3791(2) .8018(2) .0670(10)
C(5) .2094(3) .4893(3) .8631(2) .0790(10)
C(6) .1033(3) .6002(2) .8475(2) .0740(10)
C(7) .0571(2) .4512(2) .7108(2) .0630(10)
O(1) .1538(2) .52420(10) .65040(10) .0750(10)
O(2) .1690(2) .3691(2) .53560(10) .1150(10)
C(10) .1981(2) .4734(2) .56490(10) .0610(10)
C(11) .2911(2) .5636(2) .51060(10) .0510(10)
C(12) .3352(2) .5279(2) .41410(10) .0600(10)
C(13) .4190(2) .6096(2) .36050(10) .0620(10)
C(14) .4590(2) .7243(2) .40560(10) .0540(10)
C(15) .4193(2) .7616(2) .50190(10) .0600(10)
C(16) .3331(2) .6803(2) .55420(10) .0570(10)
N(1) .5450(2) .8142(2) .34770(10) .0700(10)
O(3) .5712(2) .7840(2) .25940(10) .0970(10)
O(4) .5831(2) .9140(2) .3896(2) .1010(10)
H(1) -.080(3) .597(2) .7406(16) ?
H(2) -.175(3) .452(3) .871(2) ?
H(3) .003(3) .269(3) .901(2) ?
H(4) .195(2) .311(2) .7850(17) ?
H(5A) .291(3) .511(2) .8341(18) ?
H(5B) .232(3) .463(3) .935(2) ?
H(6A) .146(2) .671(2) .8100(18) ?
H(6B) .069(3) .632(2) .9099(19) ?
H(7) -.005(2) .401(2) .6663(15) ?
H(12A) .3075 .4464 .3845 ?
H(13A) .4486 .5865 .2932 ?
H(15A) .4507 .8418 .5321 ?
H(16A) .3022 .7049 .6207 ?
